data_4128297
loop_
_publ_author_name
'Belligund, Kavita'
'Mathew, Thomas'
'Hunt, Jonathan R.'
'Nirmalchandar, Archith'
'Haiges, Ralf'
'Dawlaty, Jahan'
'Prakash, G. K. Surya'

_publ_section_title
;
 Photochemistry of 2-Nitroarenes: 2-Nitrophenyl-\a-trifluoromethyl
 Carbinols as Synthons for Fluoroorganics.
;
_journal_issue 40
_journal_name_full 'Journal of the American Chemical Society'
_journal_page_first 15921
_journal_page_last 15931
_journal_paper_doi 10.1021/jacs.9b07241
_journal_volume 141
_journal_year 2019
_chemical_formula_moiety 'C20 H16 F6 N2 O7'
_chemical_formula_sum 'C20 H16 F6 N2 O7'
_chemical_formula_weight 510.35
_chemical_name_common Kavita110216b
_space_group_crystal_system triclinic
_space_group_IT_number 2
_space_group_name_Hall '-P 1'
_space_group_name_H-M_alt 'P -1'
_symmetry_space_group_name_Hall '-P 1'
_symmetry_space_group_name_H-M 'P -1'
_atom_sites_solution_hydrogens geom
_cell_angle_alpha 104.348(8)
_cell_angle_beta 97.123(8)
_cell_angle_gamma 91.867(8)
_cell_formula_units_Z 1
_cell_length_a 4.766(2)
_cell_length_b 9.398(5)
_cell_length_c 12.710(6)
_cell_measurement_reflns_used 4283
_cell_measurement_temperature 100.(2)
_cell_measurement_theta_max 30.6054
_cell_measurement_theta_min 2.2418
_cell_volume 546.1(5)
_computing_cell_refinement 'APEX3 v2017.3-0 (Bruker AXS, 2017)'
_computing_data_collection 'Bruker Instrument Service v2012.12.0.3 (Bruker AXS, 2012)'
_computing_data_reduction 'SAINT V8.38A (Bruker AXS, 2013)'
_computing_molecular_graphics 'shelXle (C.B. Huebschle, rev 833)'
_computing_publication_material 'SHELXTL XL 2016/6 (Bruker AXS, 2016)'
_computing_structure_refinement 'SHELXTL XL 2016/6 (Bruker AXS, 2016)'
_computing_structure_solution 'SHELXTL XT 2014/5 (Bruker AXS, 2014)'
_diffrn_ambient_temperature 100.(2)
_diffrn_detector_area_resol_mean 8.3333
_diffrn_measured_fraction_theta_full 0.998
_diffrn_measured_fraction_theta_max 0.998
_diffrn_measurement_device_type 'Bruker APEX II CCD'
_diffrn_measurement_method 'omega- and phi-scans'
_diffrn_radiation_monochromator 'TRIUMPH curved-crystal'
_diffrn_radiation_type 'MoK\a '
_diffrn_radiation_wavelength 0.71073
_diffrn_reflns_av_R_equivalents 0.0396
_diffrn_reflns_av_unetI/netI 0.0394
_diffrn_reflns_limit_h_max 6
_diffrn_reflns_limit_h_min -6
_diffrn_reflns_limit_k_max 12
_diffrn_reflns_limit_k_min -12
_diffrn_reflns_limit_l_max 16
_diffrn_reflns_limit_l_min -16
_diffrn_reflns_number 11348
_diffrn_reflns_theta_full 28.27
_diffrn_reflns_theta_max 28.27
_diffrn_reflns_theta_min 1.67
_diffrn_source 'fine-focus tube'
_exptl_absorpt_coefficient_mu 0.149
_exptl_absorpt_correction_T_max 0.98
_exptl_absorpt_correction_T_min 0.84
_exptl_absorpt_correction_type multi-scan
_exptl_absorpt_process_details 'SADABS 2016/2 (Bruker AXS, 2016)'
_exptl_crystal_colour orange
_exptl_crystal_density_diffrn 1.552
_exptl_crystal_density_method 'not measured'
_exptl_crystal_description prism
_exptl_crystal_F_000 260
_exptl_crystal_size_max 0.250
_exptl_crystal_size_mid 0.190
_exptl_crystal_size_min 0.120
_refine_diff_density_max 0.539
_refine_diff_density_min -0.246
_refine_ls_extinction_method none
_refine_ls_goodness_of_fit_ref 1.136
_refine_ls_hydrogen_treatment constr
_refine_ls_matrix_type full
_refine_ls_number_parameters 320
_refine_ls_number_reflns 2714
_refine_ls_number_restraints 288
_refine_ls_restrained_S_all 1.093
_refine_ls_R_factor_all 0.1144
_refine_ls_R_factor_gt 0.0764
_refine_ls_shift/su_max 0.001
_refine_ls_shift/su_mean 0.000
_refine_ls_structure_factor_coef Fsqd
_refine_ls_weighting_details 'w=1/[\s^2^(Fo^2^)+(0.0794P)^2^+0.6628P] where P=(Fo^2^+2Fc^2^)/3'
_refine_ls_weighting_scheme calc
_refine_ls_wR_factor_gt 0.2042
_refine_ls_wR_factor_ref 0.2222
_reflns_number_gt 1823
_reflns_number_total 2714
_reflns_threshold_expression 'I > 2\s(I)'
_cod_data_source_file ja9b07241_si_004.cif
_cod_data_source_block Kavita110216b
_cod_database_code 4128297

loop_
_space_group_symop_operation_xyz
'x, y, z'
'-x, -y, -z'

loop_
_atom_site_type_symbol
_atom_site_label
_atom_site_fract_x
_atom_site_fract_y
_atom_site_fract_z
_atom_site_U_iso_or_equiv
_atom_site_adp_type
_atom_site_calc_flag
_atom_site_refinement_flags_adp
_atom_site_refinement_flags_occupancy
_atom_site_refinement_flags_posn
_atom_site_occupancy
_atom_site_disorder_assembly
_atom_site_disorder_group
C C1 0.631(2) 0.5755(12) 0.3613(7) 0.0206(17) Uani d . P . 0.5 A -1
C C2 0.6040(12) 0.5622(7) 0.2485(5) 0.0268(11) Uani d . P . 0.5 A -1
C C3 0.7742(12) 0.6557(7) 0.2085(5) 0.0317(12) Uani d . P . 0.5 A -1
H H3 0.754031 0.649643 0.132151 0.038 Uiso calc U P R 0.5 A -1
C C4 0.9740(15) 0.7579(9) 0.2809(7) 0.0272(14) Uani d . P . 0.5 A -1
C C5 1.0068(17) 0.7671(9) 0.3938(7) 0.0217(15) Uani d . P . 0.5 A -1
C C6 0.8353(11) 0.6777(6) 0.4346(5) 0.0200(10) Uani d . P . 0.5 A -1
H H6 0.854508 0.684841 0.511043 0.024 Uiso calc U P R 0.5 A -1
C C7 0.4108(15) 0.4508(9) 0.1648(6) 0.0318(14) Uani d . P . 0.5 A -1
C C8 0.4825(17) 0.2863(8) 0.1430(5) 0.0396(15) Uani d . P . 0.5 A -1
C C9 1.101(2) 0.8643(12) 0.1367(7) 0.062(3) Uani d . P . 0.5 A -1
H H9A 1.098763 0.765716 0.087457 0.093 Uiso calc U P R 0.5 A -1
H H9B 1.255171 0.927028 0.123886 0.093 Uiso calc U P R 0.5 A -1
H H9C 0.919891 0.906923 0.122508 0.093 Uiso calc U P R 0.5 A -1
C C10 1.254(2) 0.8816(15) 0.5709(9) 0.029(2) Uani d . P . 0.5 A -1
H H10A 1.293871 0.784987 0.583268 0.044 Uiso calc U P R 0.5 A -1
H H10B 1.081889 0.914797 0.601661 0.044 Uiso calc U P R 0.5 A -1
H H10C 1.413902 0.952492 0.606599 0.044 Uiso calc U P R 0.5 A -1
C C11 0.3199(10) 0.4172(5) 0.5568(4) 0.0196(9) Uani d . P . 0.5 A -1
C C12 0.388(2) 0.4498(13) 0.6742(7) 0.0237(18) Uani d . P . 0.5 A -1
C C13 0.2514(13) 0.3678(7) 0.7307(5) 0.0284(11) Uani d . P . 0.5 A -1
H H13 0.29875 0.386826 0.807926 0.034 Uiso calc U P R 0.5 A -1
C C14 0.0431(15) 0.2564(8) 0.6758(8) 0.0264(14) Uani d . P . 0.5 A -1
C C15 -0.0316(19) 0.2300(10) 0.5633(6) 0.0236(16) Uani d . P . 0.5 A -1
C C16 0.1054(11) 0.3090(6) 0.5043(5) 0.0223(10) Uani d . P . 0.5 A -1
H H16 0.053227 0.289576 0.427219 0.027 Uiso calc U P R 0.5 A -1
C C17 0.6060(12) 0.5691(6) 0.7336(4) 0.0285(11) Uani d . P . 0.5 A -1
C C18 0.6062(19) 0.6271(14) 0.8580(6) 0.049(2) Uani d . P . 0.5 A -1
C C19 -0.003(2) 0.1757(10) 0.8409(6) 0.054(2) Uani d . P . 0.5 A -1
H H19A 0.182279 0.133615 0.847485 0.081 Uiso calc U P R 0.5 A -1
H H19B -0.140351 0.11957 0.868653 0.081 Uiso calc U P R 0.5 A -1
H H19C 0.014031 0.278513 0.883689 0.081 Uiso calc U P R 0.5 A -1
C C20 -0.328(2) 0.0918(15) 0.4017(9) 0.031(2) Uani d . P . 0.5 A -1
H H20A -0.16678 0.061518 0.362546 0.046 Uiso calc U P R 0.5 A -1
H H20B -0.400473 0.180192 0.38305 0.046 Uiso calc U P R 0.5 A -1
H H20C -0.478314 0.012293 0.380422 0.046 Uiso calc U P R 0.5 A -1
F F1 0.6695(10) 0.2553(4) 0.2187(3) 0.0543(11) Uani d . P . 0.5 A -1
F F2 0.2466(19) 0.1989(7) 0.1288(6) 0.0559(17) Uani d . P . 0.5 A -1
F F3 0.5954(10) 0.2519(5) 0.0479(3) 0.0583(12) Uani d . P . 0.5 A -1
F F4 0.707(3) 0.5297(17) 0.9121(12) 0.089(4) Uani d U P . 0.5 A -1
F F5 0.7743(19) 0.7517(10) 0.8982(6) 0.085(3) Uani d U P . 0.5 A -1
F F6 0.3550(10) 0.6560(6) 0.8880(4) 0.0742(16) Uani d U P . 0.5 A -1
N N1 0.4428(8) 0.4866(5) 0.4014(3) 0.0204(8) Uani d . P . 0.5 A -1
N N2 0.520(6) 0.491(4) 0.493(2) 0.018(3) Uani d . P . 0.5 A -1
O O1 0.236(3) 0.4788(12) 0.0967(12) 0.0395(18) Uani d . P . 0.5 A -1
O O2 1.146(2) 0.8544(11) 0.2491(7) 0.0383(17) Uani d . P . 0.5 A -1
O O3 1.214(4) 0.871(2) 0.4550(10) 0.029(2) Uani d . P . 0.5 A -1
O O4 0.247(2) 0.4059(11) 0.3287(7) 0.0342(16) Uani d . P . 0.5 A -1
O O5 0.775(3) 0.6320(14) 0.6967(9) 0.061(3) Uani d . P . 0.5 A -1
O O6 -0.0968(18) 0.1686(10) 0.7269(7) 0.0357(16) Uani d . P . 0.5 A -1
O O7 -0.238(4) 0.124(3) 0.5189(10) 0.027(2) Uani d . P . 0.5 A -1

loop_
_atom_site_aniso_label
_atom_site_aniso_U_11
_atom_site_aniso_U_22
_atom_site_aniso_U_33
_atom_site_aniso_U_12
_atom_site_aniso_U_13
_atom_site_aniso_U_23
C1 0.020(3) 0.026(4) 0.019(4) 0.002(2) 0.010(3) 0.009(3)
C2 0.025(3) 0.036(3) 0.023(3) -0.004(2) 0.007(2) 0.014(2)
C3 0.033(3) 0.040(3) 0.025(3) -0.005(2) 0.003(2) 0.015(2)
C4 0.026(3) 0.035(4) 0.026(4) -0.002(2) 0.008(3) 0.015(3)
C5 0.021(3) 0.022(3) 0.023(4) -0.003(2) 0.003(3) 0.009(4)
C6 0.021(2) 0.022(3) 0.019(3) 0.0021(19) 0.004(2) 0.009(2)
C7 0.027(3) 0.042(4) 0.027(3) -0.001(3) 0.002(2) 0.010(3)
C8 0.052(4) 0.036(3) 0.026(3) 0.001(3) -0.007(3) 0.005(3)
C9 0.087(7) 0.078(6) 0.027(4) -0.018(5) 0.015(4) 0.022(4)
C10 0.027(5) 0.030(5) 0.031(5) -0.001(4) 0.003(3) 0.008(4)
C11 0.021(2) 0.022(2) 0.018(2) 0.0041(18) 0.0061(17) 0.0069(18)
C12 0.027(3) 0.029(4) 0.015(3) 0.001(3) 0.007(3) 0.006(3)
C13 0.034(3) 0.034(3) 0.022(3) 0.003(2) 0.011(2) 0.012(2)
C14 0.032(3) 0.030(3) 0.023(4) 0.003(2) 0.014(3) 0.013(3)
C15 0.021(3) 0.029(3) 0.023(3) 0.006(2) 0.006(3) 0.009(3)
C16 0.021(2) 0.028(3) 0.019(3) 0.0009(19) 0.000(2) 0.008(2)
C17 0.032(3) 0.035(3) 0.019(2) 0.000(2) -0.0006(19) 0.008(2)
C18 0.040(4) 0.074(6) 0.024(3) -0.018(4) -0.001(3) -0.002(4)
C19 0.083(6) 0.059(5) 0.024(4) -0.010(4) 0.015(4) 0.016(3)
C20 0.029(5) 0.038(6) 0.027(5) -0.005(4) 0.004(3) 0.011(4)
F1 0.075(3) 0.045(2) 0.0358(19) 0.013(2) -0.0126(18) 0.0060(16)
F2 0.072(3) 0.049(3) 0.042(4) -0.017(2) 0.000(3) 0.008(2)
F3 0.069(3) 0.069(3) 0.0268(18) 0.008(2) 0.0028(18) -0.0033(19)
F4 0.082(8) 0.154(8) 0.040(4) -0.019(5) -0.012(5) 0.051(5)
F5 0.077(4) 0.122(7) 0.033(3) -0.064(5) 0.006(3) -0.013(3)
F6 0.060(3) 0.077(3) 0.065(3) -0.024(2) 0.033(2) -0.029(3)
N1 0.0176(19) 0.026(2) 0.0174(19) -0.0028(16) 0.0019(14) 0.0060(16)
N2 0.018(7) 0.022(7) 0.016(5) 0.005(5) 0.009(3) 0.001(5)
O1 0.027(3) 0.054(4) 0.038(4) -0.003(2) -0.010(3) 0.019(3)
O2 0.044(4) 0.045(4) 0.031(4) -0.012(3) 0.013(3) 0.017(3)
O3 0.033(4) 0.029(3) 0.028(5) -0.008(3) 0.004(4) 0.013(5)
O4 0.040(3) 0.037(4) 0.024(4) -0.010(3) 0.004(2) 0.008(3)
O5 0.086(5) 0.059(7) 0.030(5) -0.037(4) 0.007(4) 0.001(4)
O6 0.043(4) 0.042(4) 0.029(3) -0.003(3) 0.016(3) 0.016(3)
O7 0.025(4) 0.035(4) 0.026(5) -0.003(3) 0.009(4) 0.017(4)

loop_
_atom_type_symbol
_atom_type_description
_atom_type_scat_dispersion_real
_atom_type_scat_dispersion_imag
_atom_type_scat_source
C C 0.0033 0.0016 'International Tables Vol C Tables 4.2.6.8 and 6.1.1.4'
H H 0.0000 0.0000 'International Tables Vol C Tables 4.2.6.8 and 6.1.1.4'
F F 0.0171 0.0103 'International Tables Vol C Tables 4.2.6.8 and 6.1.1.4'
N N 0.0061 0.0033 'International Tables Vol C Tables 4.2.6.8 and 6.1.1.4'
O O 0.0106 0.0060 'International Tables Vol C Tables 4.2.6.8 and 6.1.1.4'

loop_
_geom_angle_atom_site_label_1
_geom_angle_atom_site_label_2
_geom_angle_atom_site_label_3
_geom_angle
C2 C1 C6 120.7(8)
C2 C1 N1 118.6(7)
C6 C1 N1 120.7(6)
C1 C2 C3 119.2(7)
C1 C2 C7 124.5(6)
C3 C2 C7 116.2(5)
C4 C3 C2 120.1(6)
C4 C3 H3 120.0
C2 C3 H3 120.0
O2 C4 C3 123.9(8)
O2 C4 C5 115.7(7)
C3 C4 C5 120.4(7)
O3 C5 C6 125.9(10)
O3 C5 C4 114.1(9)
C6 C5 C4 120.0(7)
C5 C6 C1 119.5(7)
C5 C6 H6 120.3
C1 C6 H6 120.3
O1 C7 C2 124.8(8)
O1 C7 C8 115.2(8)
C2 C7 C8 118.3(5)
F1 C8 F2 109.4(6)
F1 C8 F3 106.8(7)
F2 C8 F3 107.2(6)
F1 C8 C7 115.1(5)
F2 C8 C7 110.5(7)
F3 C8 C7 107.5(6)
O2 C9 H9A 109.5
O2 C9 H9B 109.5
H9A C9 H9B 109.5
O2 C9 H9C 109.5
H9A C9 H9C 109.5
H9B C9 H9C 109.5
O3 C10 H10A 109.5
O3 C10 H10B 109.5
H10A C10 H10B 109.5
O3 C10 H10C 109.5
H10A C10 H10C 109.5
H10B C10 H10C 109.5
C16 C11 C12 119.0(6)
C16 C11 N2 122.9(12)
C12 C11 N2 117.5(13)
C13 C12 C11 119.0(7)
C13 C12 C17 120.4(7)
C11 C12 C17 120.6(8)
C12 C13 C14 120.9(7)
C12 C13 H13 119.6
C14 C13 H13 119.6
O6 C14 C15 116.3(7)
O6 C14 C13 123.8(8)
C15 C14 C13 119.9(7)
O7 C15 C16 124.3(9)
O7 C15 C14 115.3(9)
C16 C15 C14 120.4(7)
C15 C16 C11 120.6(6)
C15 C16 H16 119.7
C11 C16 H16 119.7
O5 C17 C12 128.4(7)
O5 C17 C18 114.4(7)
C12 C17 C18 117.1(6)
F6 C18 F4 105.8(9)
F6 C18 F5 106.8(10)
F4 C18 F5 106.5(9)
F6 C18 C17 114.7(6)
F4 C18 C17 111.3(11)
F5 C18 C17 111.2(7)
O6 C19 H19A 109.5
O6 C19 H19B 109.5
H19A C19 H19B 109.5
O6 C19 H19C 109.5
H19A C19 H19C 109.5
H19B C19 H19C 109.5
O7 C20 H20A 109.5
O7 C20 H20B 109.5
H20A C20 H20B 109.5
O7 C20 H20C 109.5
H20A C20 H20C 109.5
H20B C20 H20C 109.5
N2 N1 O4 133.0(18)
N2 N1 C1 110.5(17)
O4 N1 C1 115.9(6)
N1 N2 C11 118.(3)
C4 O2 C9 118.9(8)
C5 O3 C10 115.3(14)
C14 O6 C19 119.2(8)
C15 O7 C20 118.0(13)

loop_
_geom_bond_atom_site_label_1
_geom_bond_atom_site_label_2
_geom_bond_distance
C1 C2 1.397(9)
C1 C6 1.418(10)
C1 N1 1.427(10)
C2 C3 1.402(8)
C2 C7 1.490(10)
C3 C4 1.400(9)
C3 H3 0.95
C4 O2 1.368(8)
C4 C5 1.405(10)
C5 O3 1.380(16)
C5 C6 1.385(9)
C6 H6 0.95
C7 O1 1.209(14)
C7 C8 1.559(10)
C8 F1 1.323(8)
C8 F2 1.336(10)
C8 F3 1.354(8)
C9 O2 1.444(10)
C9 H9A 0.98
C9 H9B 0.98
C9 H9C 0.98
C10 O3 1.439(12)
C10 H10A 0.98
C10 H10B 0.98
C10 H10C 0.98
C11 C16 1.397(7)
C11 C12 1.439(8)
C11 N2 1.57(3)
C12 C13 1.375(12)
C12 C17 1.489(11)
C13 C14 1.402(10)
C13 H13 0.95
C14 O6 1.373(8)
C14 C15 1.387(9)
C15 O7 1.344(18)
C15 C16 1.380(10)
C16 H16 0.95
C17 O5 1.193(15)
C17 C18 1.539(9)
C18 F6 1.317(11)
C18 F4 1.342(19)
C18 F5 1.347(12)
C19 O6 1.447(10)
C19 H19A 0.98
C19 H19B 0.98
C19 H19C 0.98
C20 O7 1.450(12)
C20 H20A 0.98
C20 H20B 0.98
C20 H20C 0.98
N1 N2 1.16(3)
N1 O4 1.301(9)

loop_
_geom_torsion_atom_site_label_1
_geom_torsion_atom_site_label_2
_geom_torsion_atom_site_label_3
_geom_torsion_atom_site_label_4
_geom_torsion
C6 C1 C2 C3 -2.6(13)
N1 C1 C2 C3 175.8(7)
C6 C1 C2 C7 175.3(7)
N1 C1 C2 C7 -6.3(13)
C1 C2 C3 C4 1.9(10)
C7 C2 C3 C4 -176.2(6)
C2 C3 C4 O2 -179.1(8)
C2 C3 C4 C5 0.4(10)
O2 C4 C5 O3 -1.5(16)
C3 C4 C5 O3 179.0(13)
O2 C4 C5 C6 177.6(8)
C3 C4 C5 C6 -1.9(11)
O3 C5 C6 C1 -179.9(15)
C4 C5 C6 C1 1.1(11)
C2 C1 C6 C5 1.2(13)
N1 C1 C6 C5 -177.3(8)
C1 C2 C7 O1 125.9(12)
C3 C2 C7 O1 -56.1(12)
C1 C2 C7 C8 -69.9(10)
C3 C2 C7 C8 108.1(7)
O1 C7 C8 F1 -178.7(10)
C2 C7 C8 F1 15.6(10)
O1 C7 C8 F2 -54.2(11)
C2 C7 C8 F2 140.1(6)
O1 C7 C8 F3 62.6(11)
C2 C7 C8 F3 -103.1(6)
C16 C11 C12 C13 3.7(13)
N2 C11 C12 C13 -168.3(15)
C16 C11 C12 C17 -177.2(7)
N2 C11 C12 C17 10.8(18)
C11 C12 C13 C14 -1.7(14)
C17 C12 C13 C14 179.2(8)
C12 C13 C14 O6 178.6(9)
C12 C13 C14 C15 -1.4(11)
O6 C14 C15 O7 1.7(16)
C13 C14 C15 O7 -178.3(13)
O6 C14 C15 C16 -177.5(7)
C13 C14 C15 C16 2.5(12)
O7 C15 C16 C11 -179.5(14)
C14 C15 C16 C11 -0.4(11)
C12 C11 C16 C15 -2.7(10)
N2 C11 C16 C15 168.9(15)
C13 C12 C17 O5 165.8(12)
C11 C12 C17 O5 -13.2(18)
C13 C12 C17 C18 -18.2(14)
C11 C12 C17 C18 162.8(9)
O5 C17 C18 F6 129.7(12)
C12 C17 C18 F6 -46.9(14)
O5 C17 C18 F4 -110.2(13)
C12 C17 C18 F4 73.2(11)
O5 C17 C18 F5 8.3(15)
C12 C17 C18 F5 -168.2(10)
C2 C1 N1 N2 168.0(17)
C6 C1 N1 N2 -13.5(19)
C2 C1 N1 O4 -4.3(13)
C6 C1 N1 O4 174.2(9)
O4 N1 N2 C11 -17.(4)
C1 N1 N2 C11 172.0(17)
C16 C11 N2 N1 21.(3)
C12 C11 N2 N1 -167.1(19)
C3 C4 O2 C9 7.0(14)
C5 C4 O2 C9 -172.5(9)
C6 C5 O3 C10 1.(3)
C4 C5 O3 C10 -179.5(13)
C15 C14 O6 C19 171.3(8)
C13 C14 O6 C19 -8.6(12)
C16 C15 O7 C20 -1.(3)
C14 C15 O7 C20 179.3(13)
